data_1509958
loop_
_publ_author_name
'Huster, J.'

_publ_section_title
;
 Darstellung und Struktur der silberreichen Alkalimetallsilbersulfide, Cs
 Ag7 S4 und Rb Ag7 S4
;
_journal_name_full 'Journal of Alloys Compd.'
_journal_page_first 377
_journal_page_last 384
_journal_paper_doi 10.1016/0925-8388(92)90759-3
_journal_volume 183
_journal_year 1992
_chemical_formula_sum 'Ag7 Cs S4'
_chemical_name_systematic 'Cs Ag7 S4'
_space_group_IT_number 85
_symmetry_space_group_name_Hall '-P 4a'
_symmetry_space_group_name_H-M 'P 4/n :2'
_cell_angle_alpha 90
_cell_angle_beta 90
_cell_angle_gamma 90
_cell_formula_units_Z 4
_cell_length_a 11.091
_cell_length_b 11.091
_cell_length_c 8.523
_cell_volume 1048.417
_citation_journal_id_ASTM JALCEU
_cod_data_source_file silver3-x_254.cif
_cod_data_source_block Ag7Cs1S4
_cod_original_formula_sum 'Ag7 Cs1 S4'
_cod_database_code 1509958

loop_
_symmetry_equiv_pos_as_xyz
x,y,z
-y+1/2,x,z
-x+1/2,-y+1/2,z
y,-x+1/2,z
-x,-y,-z
y-1/2,-x,-z
x-1/2,y-1/2,-z
-y,x-1/2,-z

loop_
_atom_site_label
_atom_site_type_symbol
_atom_site_fract_x
_atom_site_fract_y
_atom_site_fract_z
_atom_site_occupancy
_atom_site_U_iso_or_equiv
S2 S-2 0.005 0.8072 0.3781 1 0.0
Ag1 Ag+1 0 0 0 1 0.0
Ag4 Ag+1 0.28685 0.60728 0.3811 1 0.0
Ag2 Ag+1 0.47698 0.957 0.3411 1 0.0
Cs1 Cs+1 0.25 0.25 0.3737 1 0.0
S1 S-2 0.9889 0.1913 0.1311 1 0.0
Ag3 Ag+1 0.73589 0.38747 0.1244 1 0.0
Cs2 Cs+1 0.25 0.25 0.8777 1 0.0
